data_7207091
loop_
_publ_author_name
'Jin, Rui-Fang'
'Yang, Shi-Yao'
'Li, Hui-Min'
'Long, La-Sheng'
'Huang, Rong-Bin'
'Zheng, Lan-Sun'

_publ_section_title
;
 Effect of ionic radius on the assemblies of first row transition
 metal--5-tert-butylisophthalates--(2,2&#x2032;-bipyridine or
 phenanthroline) coordination compounds
;
_journal_issue 4
_journal_name_full CrystEngComm
_journal_page_first 1301
_journal_paper_doi 10.1039/c1ce05959a
_journal_volume 14
_journal_year 2012
_chemical_formula_moiety 'C44 H40 Cu2 N4 O8'
_chemical_formula_sum 'C44 H40 Cu2 N4 O8'
_chemical_formula_weight 879.88
_chemical_name_systematic
;
?
;
_space_group_IT_number 14
_symmetry_cell_setting monoclinic
_symmetry_space_group_name_Hall '-P 2ybc'
_symmetry_space_group_name_H-M 'P 1 21/c 1'
_atom_sites_solution_hydrogens geom
_atom_sites_solution_primary direct
_atom_sites_solution_secondary difmap
_audit_creation_method SHELXL-97
_cell_angle_alpha 90.00
_cell_angle_beta 131.266(1)
_cell_angle_gamma 90.00
_cell_formula_units_Z 4
_cell_length_a 14.7048(6)
_cell_length_b 13.1186(5)
_cell_length_c 26.8081(8)
_cell_measurement_reflns_used 8148
_cell_measurement_temperature 295(2)
_cell_measurement_theta_max 26.5424
_cell_measurement_theta_min 2.2312
_cell_volume 3887.2(3)
_computing_cell_refinement 'SAINT (Bruker, 2002)'
_computing_data_collection 'SMART (Bruker, 2002)'
_computing_data_reduction 'SAINT (Bruker, 2001)'
_computing_molecular_graphics 'ORTEP-II (Johnson, 1976)'
_computing_publication_material 'SHELXL-97 (Sheldrick, 1997)'
_computing_structure_refinement 'SHELXL-97 (Sheldrick, 1997)'
_computing_structure_solution 'SHELXS-97 (Sheldrick, 1997)'
_diffrn_ambient_temperature 295(2)
_diffrn_measured_fraction_theta_full 0.993
_diffrn_measured_fraction_theta_max 0.921
_diffrn_measurement_device_type 'Bruker APEX area-detector diffractometer'
_diffrn_measurement_method '\f and \w scan'
_diffrn_radiation_monochromator graphite
_diffrn_radiation_source 'fine-focus sealed tube'
_diffrn_radiation_type MoK\a
_diffrn_radiation_wavelength 0.71073
_diffrn_reflns_av_R_equivalents 0.0416
_diffrn_reflns_av_sigmaI/netI 0.0431
_diffrn_reflns_limit_h_max 18
_diffrn_reflns_limit_h_min -19
_diffrn_reflns_limit_k_max 17
_diffrn_reflns_limit_k_min -17
_diffrn_reflns_limit_l_max 35
_diffrn_reflns_limit_l_min -35
_diffrn_reflns_number 32905
_diffrn_reflns_theta_full 26.00
_diffrn_reflns_theta_max 28.68
_diffrn_reflns_theta_min 1.60
_exptl_absorpt_coefficient_mu 1.156
_exptl_absorpt_correction_T_max 0.8190
_exptl_absorpt_correction_T_min 0.6679
_exptl_absorpt_correction_type multi-scan
_exptl_absorpt_process_details 'SADABS (Bruker, 2002)'
_exptl_crystal_colour blue
_exptl_crystal_density_diffrn 1.503
_exptl_crystal_density_meas ?
_exptl_crystal_density_method 'not measured'
_exptl_crystal_description block
_exptl_crystal_F_000 1816
_exptl_crystal_size_max 0.38
_exptl_crystal_size_mid 0.21
_exptl_crystal_size_min 0.18
_refine_diff_density_max 0.644
_refine_diff_density_min -0.435
_refine_diff_density_rms 0.096
_refine_ls_extinction_method none
_refine_ls_goodness_of_fit_ref 1.107
_refine_ls_hydrogen_treatment constr
_refine_ls_matrix_type full
_refine_ls_number_parameters 526
_refine_ls_number_reflns 9245
_refine_ls_number_restraints 6
_refine_ls_restrained_S_all 1.113
_refine_ls_R_factor_all 0.0821
_refine_ls_R_factor_gt 0.0701
_refine_ls_shift/su_max 0.000
_refine_ls_shift/su_mean 0.000
_refine_ls_structure_factor_coef Fsqd
_refine_ls_weighting_details 'calc w=1/[\s^2^(Fo^2^)+(0.0767P)^2^+4.9152P] where P=(Fo^2^+2Fc^2^)/3'
_refine_ls_weighting_scheme calc
_refine_ls_wR_factor_gt 0.1598
_refine_ls_wR_factor_ref 0.1675
_reflns_number_gt 8009
_reflns_number_total 9245
_reflns_threshold_expression >2sigma(I)
_cod_data_source_file c1ce05959a.txt
_cod_data_source_block CuBpy1-[Cu(bpy)(tbip)]n
_cod_depositor_comments
;
The following automatic conversions were performed:

'_exptl_absorpt_correction_type' value 'Multi-scan' changed to
'multi-scan' according to
/home/saulius/struct/CIF-dictionaries/cif_core.dic dictionary named
'cif_core.dic' version 2.4.1 from 2010-06-29.

Automatic conversion script
Id: cif_fix_values 1715 2011-07-08 13:25:40Z adriana 

The following automatic conversions were performed:

'_exptl_crystal_density_meas' value 'not measured' was changed to '?'
- the value is perceived as not measured.

Automatic conversion script
Id: cif_fix_values 3008 2015-01-20 13:52:24Z robertas 
;
_cod_original_cell_volume 3887.1(2)
_cod_original_sg_symbol_H-M P21/c
_cod_database_code 7207091

loop_
_symmetry_equiv_pos_as_xyz
'x, y, z'
'-x, y+1/2, -z+1/2'
'-x, -y, -z'
'x, -y-1/2, z-1/2'

loop_
_atom_site_label
_atom_site_type_symbol
_atom_site_fract_x
_atom_site_fract_y
_atom_site_fract_z
_atom_site_U_iso_or_equiv
_atom_site_adp_type
_atom_site_occupancy
_atom_site_symmetry_multiplicity
_atom_site_calc_flag
_atom_site_refinement_flags
Cu1 Cu 0.45320(4) 0.08482(4) 0.70495(2) 0.02994(13) Uani 1 1 d .
Cu2 Cu 0.19904(4) 0.47704(3) 0.34566(2) 0.02915(13) Uani 1 1 d .
N1 N 0.4747(3) 0.1787(2) 0.77120(14) 0.0312(6) Uani 1 1 d .
N2 N 0.2927(3) 0.0683(2) 0.67951(15) 0.0320(7) Uani 1 1 d .
N3 N 0.1875(3) 0.5871(2) 0.28963(15) 0.0307(6) Uani 1 1 d .
N4 N 0.3704(3) 0.4761(2) 0.38350(16) 0.0332(7) Uani 1 1 d .
O1 O 0.6260(2) 0.0661(2) 0.75299(13) 0.0378(6) Uani 1 1 d .
O2 O 0.5672(2) -0.0578(2) 0.78083(14) 0.0438(7) Uani 1 1 d .
O3 O 1.0315(2) 0.0042(2) 0.81117(13) 0.0338(6) Uani 1 1 d .
O4 O 1.1641(2) -0.0854(2) 0.90073(14) 0.0437(7) Uani 1 1 d .
O5 O 0.3944(3) 0.0380(2) 0.61884(13) 0.0355(6) Uani 1 1 d .
O6 O 0.4045(3) 0.2045(2) 0.61532(14) 0.0453(7) Uani 1 1 d .
O7 O 0.2273(3) 0.3622(2) 0.39923(15) 0.0423(7) Uani 1 1 d .
O8 O 0.1718(3) 0.2665(2) 0.31497(14) 0.0467(7) Uani 1 1 d .
C1 C 0.7730(3) -0.0562(3) 0.83056(17) 0.0296(7) Uani 1 1 d .
C2 C 0.8520(3) -0.0350(3) 0.82048(17) 0.0293(7) Uani 1 1 d .
H2A H 0.8273 0.0047 0.7847 0.035 Uiso 1 1 calc R
C3 C 0.9683(3) -0.0737(3) 0.86454(17) 0.0285(7) Uani 1 1 d .
C4 C 1.0051(3) -0.1289(3) 0.91934(18) 0.0331(8) Uani 1 1 d .
H4A H 1.0837 -0.1542 0.9488 0.040 Uiso 1 1 calc R
C5 C 0.9291(3) -0.1477(3) 0.93165(17) 0.0313(7) Uani 1 1 d .
C6 C 0.8107(3) -0.1131(3) 0.88502(18) 0.0325(8) Uani 1 1 d .
H6A H 0.7558 -0.1284 0.8904 0.039 Uiso 1 1 calc R
C7 C 0.6458(3) -0.0144(3) 0.78502(17) 0.0310(8) Uani 1 1 d .
C8 C 1.0610(3) -0.0517(3) 0.85858(19) 0.0309(7) Uani 1 1 d .
C9 C 0.9718(4) -0.2022(3) 0.99398(19) 0.0419(9) Uani 1 1 d .
C10 C 0.9056(7) -0.3012(6) 0.9755(4) 0.119(3) Uani 1 1 d .
H10A H 0.9436 -0.3520 0.9688 0.178 Uiso 1 1 calc R
H10B H 0.8231 -0.2925 0.9352 0.178 Uiso 1 1 calc R
H10C H 0.9076 -0.3224 1.0104 0.178 Uiso 1 1 calc R
C11 C 0.9323(9) -0.1412(7) 1.0260(4) 0.128(4) Uani 1 1 d .
H11A H 0.9480 -0.1805 1.0611 0.192 Uiso 1 1 calc R
H11B H 0.8474 -0.1265 0.9931 0.192 Uiso 1 1 calc R
H11C H 0.9770 -0.0785 1.0436 0.192 Uiso 1 1 calc R
C12 C 1.1025(5) -0.2183(9) 1.0434(3) 0.132(4) Uani 1 1 d U
H12A H 1.1269 -0.2611 1.0250 0.199 Uiso 1 1 calc R
H12B H 1.1232 -0.2507 1.0818 0.199 Uiso 1 1 calc R
H12C H 1.1432 -0.1539 1.0558 0.199 Uiso 1 1 calc R
C13 C 0.5735(3) 0.2325(3) 0.8177(2) 0.0392(9) Uani 1 1 d .
H13A H 0.6428 0.2226 0.8237 0.047 Uiso 1 1 calc R
C14 C 0.5768(4) 0.3018(4) 0.8570(2) 0.0497(11) Uani 1 1 d .
H14A H 0.6471 0.3382 0.8891 0.060 Uiso 1 1 calc R
C15 C 0.4752(4) 0.3167(4) 0.8483(2) 0.0487(11) Uani 1 1 d .
H15A H 0.4754 0.3641 0.8742 0.058 Uiso 1 1 calc R
C16 C 0.3732(4) 0.2613(3) 0.8013(2) 0.0395(9) Uani 1 1 d .
H16A H 0.3035 0.2702 0.7950 0.047 Uiso 1 1 calc R
C17 C 0.3756(3) 0.1917(3) 0.76336(17) 0.0300(7) Uani 1 1 d .
C18 C 0.2730(3) 0.1263(3) 0.71282(17) 0.0307(7) Uani 1 1 d .
C19 C 0.1670(4) 0.1197(3) 0.7014(2) 0.0412(9) Uani 1 1 d .
H19A H 0.1539 0.1616 0.7241 0.049 Uiso 1 1 calc R
C20 C 0.0813(4) 0.0501(4) 0.6560(2) 0.0544(12) Uani 1 1 d .
H20A H 0.0095 0.0435 0.6479 0.065 Uiso 1 1 calc R
C21 C 0.1025(4) -0.0095(4) 0.6227(3) 0.0556(12) Uani 1 1 d .
H21A H 0.0455 -0.0573 0.5920 0.067 Uiso 1 1 calc R
C22 C 0.2073(4) 0.0016(4) 0.6348(2) 0.0463(10) Uani 1 1 d .
H22A H 0.2202 -0.0384 0.6114 0.056 Uiso 1 1 calc R
C23 C 0.3313(3) 0.1100(3) 0.51947(18) 0.0299(7) Uani 1 1 d .
C24 C 0.2960(3) 0.1952(3) 0.48001(19) 0.0312(7) Uani 1 1 d .
H24A H 0.3023 0.2596 0.4966 0.037 Uiso 1 1 calc R
C25 C 0.2514(3) 0.1848(3) 0.41585(18) 0.0305(7) Uani 1 1 d .
C26 C 0.2469(3) 0.0885(3) 0.39217(18) 0.0355(8) Uani 1 1 d .
H26A H 0.2166 0.0819 0.3490 0.043 Uiso 1 1 calc R
C27 C 0.2865(4) 0.0027(3) 0.43151(19) 0.0366(8) Uani 1 1 d .
C28 C 0.3250(4) 0.0152(3) 0.49449(18) 0.0338(8) Uani 1 1 d .
H28A H 0.3473 -0.0422 0.5208 0.041 Uiso 1 1 calc R
C29 C 0.3804(3) 0.1204(3) 0.58914(17) 0.0304(7) Uani 1 1 d .
C30 C 0.2125(3) 0.2767(3) 0.3719(2) 0.0351(8) Uani 1 1 d .
C31 C 0.2912(5) -0.1011(3) 0.4072(2) 0.0500(11) Uani 1 1 d .
C32 C 0.3851(7) -0.1705(5) 0.4635(3) 0.094(2) Uani 1 1 d .
H32A H 0.3647 -0.1845 0.4902 0.142 Uiso 1 1 calc R
H32B H 0.4629 -0.1381 0.4902 0.142 Uiso 1 1 calc R
H32C H 0.3875 -0.2332 0.4459 0.142 Uiso 1 1 calc R
C33 C 0.3365(6) -0.0853(5) 0.3689(3) 0.0773(18) Uani 1 1 d .
H33A H 0.3399 -0.1500 0.3535 0.116 Uiso 1 1 calc R
H33B H 0.4157 -0.0553 0.3980 0.116 Uiso 1 1 calc R
H33C H 0.2817 -0.0411 0.3317 0.116 Uiso 1 1 calc R
C34 C 0.1696(6) -0.1481(5) 0.3613(4) 0.112(3) Uani 1 1 d .
H34A H 0.1402 -0.1582 0.3840 0.169 Uiso 1 1 calc R
H34B H 0.1744 -0.2127 0.3463 0.169 Uiso 1 1 calc R
H34C H 0.1153 -0.1041 0.3239 0.169 Uiso 1 1 calc R
C35 C 0.0902(3) 0.6436(3) 0.2447(2) 0.0391(9) Uani 1 1 d .
H35A H 0.0184 0.6295 0.2355 0.047 Uiso 1 1 calc R
C36 C 0.0923(4) 0.7221(3) 0.2115(2) 0.0443(10) Uani 1 1 d .
H36A H 0.0228 0.7598 0.1799 0.053 Uiso 1 1 calc R
C37 C 0.1980(4) 0.7439(3) 0.2255(2) 0.0440(10) Uani 1 1 d .
H37A H 0.2013 0.7968 0.2036 0.053 Uiso 1 1 calc R
C38 C 0.2990(4) 0.6869(3) 0.2721(2) 0.0392(9) Uani 1 1 d .
H38A H 0.3718 0.7009 0.2824 0.047 Uiso 1 1 calc R
C39 C 0.2914(3) 0.6081(3) 0.30366(18) 0.0306(7) Uani 1 1 d .
C40 C 0.3953(3) 0.5454(3) 0.35651(18) 0.0317(8) Uani 1 1 d .
C41 C 0.5103(4) 0.5560(4) 0.3790(3) 0.0546(12) Uani 1 1 d .
H41A H 0.5261 0.6030 0.3596 0.065 Uiso 1 1 calc R
C42 C 0.6007(4) 0.4960(4) 0.4304(3) 0.0667(16) Uani 1 1 d .
H42A H 0.6789 0.5017 0.4461 0.080 Uiso 1 1 calc R
C43 C 0.5759(4) 0.4272(4) 0.4587(2) 0.0559(12) Uani 1 1 d .
H43A H 0.6372 0.3873 0.4944 0.067 Uiso 1 1 calc R
C44 C 0.4593(4) 0.4187(3) 0.4335(2) 0.0448(10) Uani 1 1 d .
H44A H 0.4420 0.3711 0.4519 0.054 Uiso 1 1 calc R

loop_
_atom_site_aniso_label
_atom_site_aniso_U_11
_atom_site_aniso_U_22
_atom_site_aniso_U_33
_atom_site_aniso_U_23
_atom_site_aniso_U_13
_atom_site_aniso_U_12
Cu1 0.0266(2) 0.0396(3) 0.0267(2) 0.00322(18) 0.01892(19) 0.00634(18)
Cu2 0.0289(2) 0.0303(2) 0.0351(2) 0.00904(18) 0.0240(2) 0.00562(17)
N1 0.0313(15) 0.0353(16) 0.0274(14) 0.0000(12) 0.0195(13) 0.0001(13)
N2 0.0275(15) 0.0389(17) 0.0281(15) -0.0025(13) 0.0177(13) 0.0023(13)
N3 0.0305(15) 0.0335(16) 0.0341(16) 0.0067(13) 0.0238(14) 0.0037(12)
N4 0.0294(15) 0.0349(17) 0.0360(17) 0.0053(13) 0.0220(14) 0.0057(13)
O1 0.0319(14) 0.0465(16) 0.0417(15) 0.0152(13) 0.0271(13) 0.0121(12)
O2 0.0267(13) 0.0580(18) 0.0460(16) 0.0144(14) 0.0237(13) 0.0058(13)
O3 0.0300(13) 0.0409(15) 0.0354(14) 0.0003(11) 0.0237(12) 0.0006(11)
O4 0.0255(13) 0.0595(19) 0.0465(16) 0.0100(14) 0.0239(13) 0.0053(12)
O5 0.0501(16) 0.0337(14) 0.0300(13) 0.0069(11) 0.0295(13) 0.0097(12)
O6 0.0635(19) 0.0370(15) 0.0380(15) -0.0014(12) 0.0345(15) 0.0010(14)
O7 0.0532(17) 0.0349(15) 0.0512(17) 0.0175(13) 0.0398(15) 0.0121(13)
O8 0.0568(18) 0.0533(18) 0.0410(16) 0.0165(14) 0.0370(15) 0.0112(15)
C1 0.0249(16) 0.0382(19) 0.0268(16) 0.0020(14) 0.0176(15) 0.0030(14)
C2 0.0306(17) 0.0334(18) 0.0263(16) 0.0020(14) 0.0198(15) 0.0034(14)
C3 0.0249(16) 0.0322(18) 0.0291(17) -0.0034(14) 0.0181(15) -0.0014(14)
C4 0.0197(16) 0.037(2) 0.0322(18) 0.0012(15) 0.0125(15) 0.0019(14)
C5 0.0266(17) 0.0338(19) 0.0269(17) 0.0023(14) 0.0148(15) -0.0016(14)
C6 0.0285(17) 0.042(2) 0.0319(18) 0.0036(15) 0.0220(16) -0.0005(15)
C7 0.0264(17) 0.041(2) 0.0256(17) 0.0030(15) 0.0172(15) 0.0059(15)
C8 0.0275(17) 0.0324(18) 0.0372(19) -0.0039(15) 0.0233(16) -0.0024(14)
C9 0.039(2) 0.046(2) 0.0309(19) 0.0078(17) 0.0186(18) -0.0018(18)
C10 0.109(6) 0.084(5) 0.077(4) 0.036(4) 0.025(4) -0.027(4)
C11 0.204(10) 0.132(7) 0.080(5) 0.046(5) 0.107(6) 0.068(7)
C12 0.047(3) 0.252(10) 0.068(4) 0.085(5) 0.026(3) 0.008(5)
C13 0.0272(18) 0.047(2) 0.0361(19) -0.0032(17) 0.0178(17) -0.0055(17)
C14 0.047(2) 0.048(3) 0.043(2) -0.014(2) 0.025(2) -0.016(2)
C15 0.055(3) 0.046(2) 0.049(2) -0.015(2) 0.036(2) -0.008(2)
C16 0.045(2) 0.043(2) 0.042(2) -0.0053(18) 0.034(2) -0.0014(18)
C17 0.0307(18) 0.0341(19) 0.0277(17) 0.0032(14) 0.0203(15) 0.0007(15)
C18 0.0304(18) 0.0354(19) 0.0291(17) 0.0009(15) 0.0208(15) 0.0032(15)
C19 0.034(2) 0.054(3) 0.046(2) -0.0066(19) 0.0307(19) -0.0012(18)
C20 0.035(2) 0.067(3) 0.061(3) -0.008(2) 0.031(2) -0.009(2)
C21 0.035(2) 0.061(3) 0.055(3) -0.021(2) 0.022(2) -0.015(2)
C22 0.037(2) 0.051(3) 0.042(2) -0.0121(19) 0.022(2) 0.0000(19)
C23 0.0350(18) 0.0291(17) 0.0333(18) 0.0063(14) 0.0259(16) 0.0083(14)
C24 0.0380(19) 0.0277(17) 0.041(2) 0.0049(15) 0.0314(18) 0.0075(15)
C25 0.0285(17) 0.0373(19) 0.0323(18) 0.0098(15) 0.0229(16) 0.0096(15)
C26 0.038(2) 0.041(2) 0.0269(17) 0.0075(15) 0.0215(17) 0.0091(16)
C27 0.044(2) 0.0333(19) 0.036(2) 0.0074(16) 0.0278(18) 0.0124(16)
C28 0.044(2) 0.0287(18) 0.0316(18) 0.0079(15) 0.0259(17) 0.0083(16)
C29 0.0311(18) 0.0357(19) 0.0284(17) 0.0043(15) 0.0213(15) 0.0091(15)
C30 0.0323(19) 0.040(2) 0.046(2) 0.0154(17) 0.0314(18) 0.0095(16)
C31 0.064(3) 0.038(2) 0.041(2) 0.0016(18) 0.032(2) 0.013(2)
C32 0.154(7) 0.056(3) 0.071(4) 0.017(3) 0.073(4) 0.054(4)
C33 0.111(5) 0.069(4) 0.081(4) 0.005(3) 0.075(4) 0.026(3)
C34 0.088(5) 0.077(5) 0.166(8) -0.066(5) 0.081(6) -0.020(4)
C35 0.0318(19) 0.045(2) 0.043(2) 0.0129(18) 0.0255(18) 0.0072(17)
C36 0.044(2) 0.044(2) 0.044(2) 0.0140(19) 0.029(2) 0.0097(19)
C37 0.056(3) 0.039(2) 0.041(2) 0.0086(18) 0.034(2) -0.0010(19)
C38 0.040(2) 0.043(2) 0.044(2) 0.0035(18) 0.0315(19) -0.0053(17)
C39 0.0328(18) 0.0314(18) 0.0330(18) -0.0021(15) 0.0240(16) -0.0020(15)
C40 0.0280(17) 0.0324(19) 0.0346(18) -0.0012(15) 0.0206(16) 0.0007(14)
C41 0.036(2) 0.057(3) 0.072(3) 0.014(2) 0.036(2) 0.001(2)
C42 0.026(2) 0.068(3) 0.084(4) 0.010(3) 0.027(2) 0.001(2)
C43 0.034(2) 0.053(3) 0.054(3) 0.009(2) 0.017(2) 0.012(2)
C44 0.036(2) 0.044(2) 0.044(2) 0.0123(19) 0.0219(19) 0.0080(18)

loop_
_atom_type_symbol
_atom_type_description
_atom_type_scat_dispersion_real
_atom_type_scat_dispersion_imag
_atom_type_scat_source
C C 0.0033 0.0016 'International Tables Vol C Tables 4.2.6.8 and 6.1.1.4'
H H 0.0000 0.0000 'International Tables Vol C Tables 4.2.6.8 and 6.1.1.4'
N N 0.0061 0.0033 'International Tables Vol C Tables 4.2.6.8 and 6.1.1.4'
O O 0.0106 0.0060 'International Tables Vol C Tables 4.2.6.8 and 6.1.1.4'
Cu Cu 0.3201 1.2651 'International Tables Vol C Tables 4.2.6.8 and 6.1.1.4'

loop_
_geom_angle_atom_site_label_1
_geom_angle_atom_site_label_2
_geom_angle_atom_site_label_3
_geom_angle
_geom_angle_site_symmetry_1
_geom_angle_site_symmetry_3
O5 Cu1 O1 96.22(12) . .
O5 Cu1 N2 93.45(12) . .
O1 Cu1 N2 160.09(12) . .
O5 Cu1 N1 157.86(12) . .
O1 Cu1 N1 96.65(12) . .
N2 Cu1 N1 80.17(12) . .
O5 Cu1 O2 105.63(11) . .
O1 Cu1 O2 58.49(10) . .
N2 Cu1 O2 102.11(11) . .
N1 Cu1 O2 96.45(12) . .
O5 Cu1 C7 102.57(11) . .
O1 Cu1 C7 29.86(12) . .
N2 Cu1 C7 130.62(13) . .
N1 Cu1 C7 97.54(12) . .
O2 Cu1 C7 28.63(10) . .
O7 Cu2 O3 92.03(12) . 4_465
O7 Cu2 N4 92.12(12) . .
O3 Cu2 N4 172.99(12) 4_465 .
O7 Cu2 N3 171.56(12) . .
O3 Cu2 N3 95.47(11) 4_465 .
N4 Cu2 N3 80.81(12) . .
O7 Cu2 O4 91.95(12) . 4_465
O3 Cu2 O4 59.94(10) 4_465 4_465
N4 Cu2 O4 114.27(11) . 4_465
N3 Cu2 O4 95.16(12) . 4_465
O7 Cu2 C8 89.92(12) . 4_465
O3 Cu2 C8 30.68(11) 4_465 4_465
N4 Cu2 C8 143.69(13) . 4_465
N3 Cu2 C8 98.51(12) . 4_465
O4 Cu2 C8 29.43(11) 4_465 4_465
C13 N1 C17 118.8(3) . .
C13 N1 Cu1 126.2(3) . .
C17 N1 Cu1 114.8(2) . .
C22 N2 C18 118.6(3) . .
C22 N2 Cu1 125.3(3) . .
C18 N2 Cu1 116.0(2) . .
C35 N3 C39 119.1(3) . .
C35 N3 Cu2 125.9(3) . .
C39 N3 Cu2 114.8(2) . .
C44 N4 C40 119.1(3) . .
C44 N4 Cu2 126.0(3) . .
C40 N4 Cu2 114.8(2) . .
C7 O1 Cu1 99.7(2) . .
C7 O2 Cu1 78.9(2) . .
C8 O3 Cu2 96.0(2) . 4_666
C8 O4 Cu2 81.5(2) . 4_666
C29 O5 Cu1 103.6(2) . .
C30 O7 Cu2 112.9(2) . .
C2 C1 C6 120.6(3) . .
C2 C1 C7 121.4(3) . .
C6 C1 C7 118.0(3) . .
C1 C2 C3 119.0(3) . .
C1 C2 H2A 120.5 . .
C3 C2 H2A 120.5 . .
C2 C3 C4 119.6(3) . .
C2 C3 C8 122.5(3) . .
C4 C3 C8 117.7(3) . .
C5 C4 C3 122.3(3) . .
C5 C4 H4A 118.9 . .
C3 C4 H4A 118.9 . .
C4 C5 C6 117.3(3) . .
C4 C5 C9 122.3(3) . .
C6 C5 C9 120.4(3) . .
C5 C6 C1 121.1(3) . .
C5 C6 H6A 119.5 . .
C1 C6 H6A 119.5 . .
O2 C7 O1 122.9(3) . .
O2 C7 C1 119.8(3) . .
O1 C7 C1 117.3(3) . .
O2 C7 Cu1 72.4(2) . .
O1 C7 Cu1 50.46(17) . .
C1 C7 Cu1 167.8(3) . .
O4 C8 O3 121.9(3) . .
O4 C8 C3 119.3(3) . .
O3 C8 C3 118.8(3) . .
O4 C8 Cu2 69.1(2) . 4_666
O3 C8 Cu2 53.31(17) . 4_666
C3 C8 Cu2 167.7(3) . 4_666
C12 C9 C10 110.7(6) . .
C12 C9 C5 114.0(4) . .
C10 C9 C5 109.6(4) . .
C12 C9 C11 108.9(6) . .
C10 C9 C11 103.5(6) . .
C5 C9 C11 109.5(4) . .
C9 C10 H10A 109.5 . .
C9 C10 H10B 109.5 . .
H10A C10 H10B 109.5 . .
C9 C10 H10C 109.5 . .
H10A C10 H10C 109.5 . .
H10B C10 H10C 109.5 . .
C9 C11 H11A 109.5 . .
C9 C11 H11B 109.5 . .
H11A C11 H11B 109.5 . .
C9 C11 H11C 109.5 . .
H11A C11 H11C 109.5 . .
H11B C11 H11C 109.5 . .
C9 C12 H12A 109.5 . .
C9 C12 H12B 109.5 . .
H12A C12 H12B 109.5 . .
C9 C12 H12C 109.5 . .
H12A C12 H12C 109.5 . .
H12B C12 H12C 109.5 . .
N1 C13 C14 122.3(4) . .
N1 C13 H13A 118.8 . .
C14 C13 H13A 118.8 . .
C15 C14 C13 119.1(4) . .
C15 C14 H14A 120.5 . .
C13 C14 H14A 120.5 . .
C14 C15 C16 119.4(4) . .
C14 C15 H15A 120.3 . .
C16 C15 H15A 120.3 . .
C15 C16 C17 118.9(4) . .
C15 C16 H16A 120.6 . .
C17 C16 H16A 120.6 . .
N1 C17 C16 121.4(3) . .
N1 C17 C18 114.8(3) . .
C16 C17 C18 123.7(3) . .
N2 C18 C19 121.6(4) . .
N2 C18 C17 113.9(3) . .
C19 C18 C17 124.4(3) . .
C20 C19 C18 118.8(4) . .
C20 C19 H19A 120.6 . .
C18 C19 H19A 120.6 . .
C21 C20 C19 119.2(4) . .
C21 C20 H20A 120.4 . .
C19 C20 H20A 120.4 . .
C22 C21 C20 119.6(4) . .
C22 C21 H21A 120.2 . .
C20 C21 H21A 120.2 . .
N2 C22 C21 122.1(4) . .
N2 C22 H22A 119.0 . .
C21 C22 H22A 119.0 . .
C24 C23 C28 118.9(3) . .
C24 C23 C29 120.6(3) . .
C28 C23 C29 120.4(3) . .
C23 C24 C25 120.1(3) . .
C23 C24 H24A 120.0 . .
C25 C24 H24A 120.0 . .
C24 C25 C26 119.7(3) . .
C24 C25 C30 121.0(3) . .
C26 C25 C30 119.2(3) . .
C27 C26 C25 121.4(3) . .
C27 C26 H26A 119.3 . .
C25 C26 H26A 119.3 . .
C26 C27 C28 117.4(4) . .
C26 C27 C31 121.0(4) . .
C28 C27 C31 121.6(3) . .
C23 C28 C27 122.4(3) . .
C23 C28 H28A 118.8 . .
C27 C28 H28A 118.8 . .
O6 C29 O5 122.5(3) . .
O6 C29 C23 120.9(3) . .
O5 C29 C23 116.6(3) . .
O8 C30 O7 124.6(4) . .
O8 C30 C25 120.5(4) . .
O7 C30 C25 114.9(3) . .
C34 C31 C32 112.7(6) . .
C34 C31 C27 110.8(4) . .
C32 C31 C27 112.4(4) . .
C34 C31 C33 108.3(5) . .
C32 C31 C33 103.4(5) . .
C27 C31 C33 108.7(4) . .
C31 C32 H32A 109.5 . .
C31 C32 H32B 109.5 . .
H32A C32 H32B 109.5 . .
C31 C32 H32C 109.5 . .
H32A C32 H32C 109.5 . .
H32B C32 H32C 109.5 . .
C31 C33 H33A 109.5 . .
C31 C33 H33B 109.5 . .
H33A C33 H33B 109.5 . .
C31 C33 H33C 109.5 . .
H33A C33 H33C 109.5 . .
H33B C33 H33C 109.5 . .
C31 C34 H34A 109.5 . .
C31 C34 H34B 109.5 . .
H34A C34 H34B 109.5 . .
C31 C34 H34C 109.5 . .
H34A C34 H34C 109.5 . .
H34B C34 H34C 109.5 . .
N3 C35 C36 122.1(4) . .
N3 C35 H35A 118.9 . .
C36 C35 H35A 118.9 . .
C37 C36 C35 119.1(4) . .
C37 C36 H36A 120.4 . .
C35 C36 H36A 120.4 . .
C36 C37 C38 119.2(4) . .
C36 C37 H37A 120.4 . .
C38 C37 H37A 120.4 . .
C37 C38 C39 119.2(4) . .
C37 C38 H38A 120.4 . .
C39 C38 H38A 120.4 . .
N3 C39 C38 121.3(3) . .
N3 C39 C40 115.0(3) . .
C38 C39 C40 123.6(3) . .
N4 C40 C41 121.3(4) . .
N4 C40 C39 114.5(3) . .
C41 C40 C39 124.1(4) . .
C42 C41 C40 118.7(4) . .
C42 C41 H41A 120.6 . .
C40 C41 H41A 120.6 . .
C41 C42 C43 119.9(4) . .
C41 C42 H42A 120.1 . .
C43 C42 H42A 120.1 . .
C44 C43 C42 118.8(4) . .
C44 C43 H43A 120.6 . .
C42 C43 H43A 120.6 . .
N4 C44 C43 122.0(4) . .
N4 C44 H44A 119.0 . .
C43 C44 H44A 119.0 . .

loop_
_geom_bond_atom_site_label_1
_geom_bond_atom_site_label_2
_geom_bond_distance
_geom_bond_site_symmetry_2
Cu1 O5 1.954(3) .
Cu1 O1 1.965(3) .
Cu1 N2 1.989(3) .
Cu1 N1 2.008(3) .
Cu1 O2 2.439(3) .
Cu1 C7 2.511(4) .
Cu2 O7 1.928(3) .
Cu2 O3 1.995(3) 4_465
Cu2 N4 2.001(3) .
Cu2 N3 2.008(3) .
Cu2 O4 2.337(3) 4_465
Cu2 C8 2.475(4) 4_465
N1 C13 1.331(5) .
N1 C17 1.339(5) .
N2 C22 1.339(5) .
N2 C18 1.342(5) .
N3 C35 1.332(5) .
N3 C39 1.339(5) .
N4 C44 1.328(5) .
N4 C40 1.354(5) .
O1 C7 1.268(5) .
O2 C7 1.226(4) .
O3 C8 1.270(4) .
O3 Cu2 1.995(2) 4_666
O4 C8 1.229(4) .
O4 Cu2 2.337(3) 4_666
O5 C29 1.276(4) .
O6 C29 1.228(5) .
O7 C30 1.278(5) .
O8 C30 1.226(5) .
C1 C2 1.384(5) .
C1 C6 1.389(5) .
C1 C7 1.508(5) .
C2 C3 1.384(5) .
C2 H2A 0.9300 .
C3 C4 1.389(5) .
C3 C8 1.501(5) .
C4 C5 1.381(5) .
C4 H4A 0.9300 .
C5 C6 1.388(5) .
C5 C9 1.521(5) .
C6 H6A 0.9300 .
C8 Cu2 2.475(4) 4_666
C9 C12 1.461(7) .
C9 C10 1.498(8) .
C9 C11 1.539(8) .
C10 H10A 0.9600 .
C10 H10B 0.9600 .
C10 H10C 0.9600 .
C11 H11A 0.9600 .
C11 H11B 0.9600 .
C11 H11C 0.9600 .
C12 H12A 0.9600 .
C12 H12B 0.9600 .
C12 H12C 0.9600 .
C13 C14 1.368(6) .
C13 H13A 0.9300 .
C14 C15 1.367(6) .
C14 H14A 0.9300 .
C15 C16 1.368(6) .
C15 H15A 0.9300 .
C16 C17 1.385(5) .
C16 H16A 0.9300 .
C17 C18 1.467(5) .
C18 C19 1.379(5) .
C19 C20 1.371(6) .
C19 H19A 0.9300 .
C20 C21 1.367(7) .
C20 H20A 0.9300 .
C21 C22 1.357(6) .
C21 H21A 0.9300 .
C22 H22A 0.9300 .
C23 C24 1.383(5) .
C23 C28 1.387(5) .
C23 C29 1.500(5) .
C24 C25 1.385(5) .
C24 H24A 0.9300 .
C25 C26 1.396(5) .
C25 C30 1.509(5) .
C26 C27 1.381(5) .
C26 H26A 0.9300 .
C27 C28 1.392(5) .
C27 C31 1.530(6) .
C28 H28A 0.9300 .
C31 C34 1.480(8) .
C31 C32 1.505(7) .
C31 C33 1.562(7) .
C32 H32A 0.9600 .
C32 H32B 0.9600 .
C32 H32C 0.9600 .
C33 H33A 0.9600 .
C33 H33B 0.9600 .
C33 H33C 0.9600 .
C34 H34A 0.9600 .
C34 H34B 0.9600 .
C34 H34C 0.9600 .
C35 C36 1.375(6) .
C35 H35A 0.9300 .
C36 C37 1.366(6) .
C36 H36A 0.9300 .
C37 C38 1.371(6) .
C37 H37A 0.9300 .
C38 C39 1.386(5) .
C38 H38A 0.9300 .
C39 C40 1.470(5) .
C40 C41 1.377(5) .
C41 C42 1.367(7) .
C41 H41A 0.9300 .
C42 C43 1.374(7) .
C42 H42A 0.9300 .
C43 C44 1.371(6) .
C43 H43A 0.9300 .
C44 H44A 0.9300 .

loop_
_geom_torsion_atom_site_label_1
_geom_torsion_atom_site_label_2
_geom_torsion_atom_site_label_3
_geom_torsion_atom_site_label_4
_geom_torsion
_geom_torsion_site_symmetry_1
_geom_torsion_site_symmetry_4
O5 Cu1 N1 C13 -106.0(4) . .
O1 Cu1 N1 C13 19.1(3) . .
N2 Cu1 N1 C13 179.3(3) . .
O2 Cu1 N1 C13 78.0(3) . .
C7 Cu1 N1 C13 49.2(3) . .
O5 Cu1 N1 C17 69.2(4) . .
O1 Cu1 N1 C17 -165.6(3) . .
N2 Cu1 N1 C17 -5.5(3) . .
O2 Cu1 N1 C17 -106.7(3) . .
C7 Cu1 N1 C17 -135.6(3) . .
O5 Cu1 N2 C22 27.9(4) . .
O1 Cu1 N2 C22 -91.1(5) . .
N1 Cu1 N2 C22 -173.5(4) . .
O2 Cu1 N2 C22 -78.9(4) . .
C7 Cu1 N2 C22 -81.9(4) . .
O5 Cu1 N2 C18 -155.4(3) . .
O1 Cu1 N2 C18 85.6(5) . .
N1 Cu1 N2 C18 3.2(3) . .
O2 Cu1 N2 C18 97.8(3) . .
C7 Cu1 N2 C18 94.8(3) . .
O5 Cu1 O1 C7 -104.5(2) . .
N2 Cu1 O1 C7 14.1(5) . .
N1 Cu1 O1 C7 93.6(2) . .
O2 Cu1 O1 C7 0.1(2) . .
O5 Cu1 O2 C7 87.7(2) . .
O1 Cu1 O2 C7 -0.1(2) . .
N2 Cu1 O2 C7 -175.2(2) . .
N1 Cu1 O2 C7 -93.9(2) . .
O1 Cu1 O5 C29 -95.7(2) . .
N2 Cu1 O5 C29 101.7(2) . .
N1 Cu1 O5 C29 29.5(4) . .
O2 Cu1 O5 C29 -154.7(2) . .
C7 Cu1 O5 C29 -125.3(2) . .
C6 C1 C2 C3 1.8(6) . .
C7 C1 C2 C3 178.8(3) . .
C1 C2 C3 C4 -2.9(5) . .
C1 C2 C3 C8 -178.0(3) . .
C2 C3 C4 C5 0.4(6) . .
C8 C3 C4 C5 175.8(3) . .
C3 C4 C5 C6 3.0(6) . .
C3 C4 C5 C9 -175.9(4) . .
C4 C5 C6 C1 -4.1(6) . .
C9 C5 C6 C1 174.8(4) . .
C2 C1 C6 C5 1.8(6) . .
C7 C1 C6 C5 -175.3(3) . .
Cu1 O2 C7 O1 0.1(3) . .
Cu1 O2 C7 C1 179.3(3) . .
Cu1 O1 C7 O2 -0.1(4) . .
Cu1 O1 C7 C1 -179.3(3) . .
C2 C1 C7 O2 156.6(4) . .
C6 C1 C7 O2 -26.3(5) . .
C2 C1 C7 O1 -24.2(5) . .
C6 C1 C7 O1 152.9(4) . .
C2 C1 C7 Cu1 -26.6(14) . .
C6 C1 C7 Cu1 150.5(11) . .
O5 Cu1 C7 O2 -99.7(2) . .
O1 Cu1 C7 O2 179.9(4) . .
N2 Cu1 C7 O2 6.2(3) . .
N1 Cu1 C7 O2 89.6(2) . .
O5 Cu1 C7 O1 80.5(2) . .
N2 Cu1 C7 O1 -173.7(2) . .
N1 Cu1 C7 O1 -90.2(2) . .
O2 Cu1 C7 O1 -179.9(4) . .
O5 Cu1 C7 C1 83.3(12) . .
O1 Cu1 C7 C1 2.8(11) . .
N2 Cu1 C7 C1 -170.9(12) . .
N1 Cu1 C7 C1 -87.4(12) . .
O2 Cu1 C7 C1 -177.1(14) . .
Cu2 O4 C8 O3 7.8(3) 4_666 .
Cu2 O4 C8 C3 -169.9(3) 4_666 .
Cu2 O3 C8 O4 -9.0(4) 4_666 .
Cu2 O3 C8 C3 168.7(3) 4_666 .
C2 C3 C8 O4 177.4(4) . .
C4 C3 C8 O4 2.2(5) . .
C2 C3 C8 O3 -0.4(5) . .
C4 C3 C8 O3 -175.6(3) . .
C2 C3 C8 Cu2 47.2(14) . 4_666
C4 C3 C8 Cu2 -128.1(12) . 4_666
C4 C5 C9 C12 8.9(8) . .
C6 C5 C9 C12 -170.0(6) . .
C4 C5 C9 C10 -115.9(6) . .
C6 C5 C9 C10 65.2(6) . .
C4 C5 C9 C11 131.2(6) . .
C6 C5 C9 C11 -47.7(7) . .
C17 N1 C13 C14 -1.1(6) . .
Cu1 N1 C13 C14 173.9(3) . .
N1 C13 C14 C15 0.0(7) . .
C13 C14 C15 C16 0.8(7) . .
C14 C15 C16 C17 -0.4(7) . .
C13 N1 C17 C16 1.6(5) . .
Cu1 N1 C17 C16 -174.0(3) . .
C13 N1 C17 C18 -177.7(3) . .
Cu1 N1 C17 C18 6.7(4) . .
C15 C16 C17 N1 -0.8(6) . .
C15 C16 C17 C18 178.3(4) . .
C22 N2 C18 C19 -1.0(6) . .
Cu1 N2 C18 C19 -177.9(3) . .
C22 N2 C18 C17 176.3(4) . .
Cu1 N2 C18 C17 -0.6(4) . .
N1 C17 C18 N2 -4.1(5) . .
C16 C17 C18 N2 176.7(4) . .
N1 C17 C18 C19 173.1(4) . .
C16 C17 C18 C19 -6.1(6) . .
N2 C18 C19 C20 1.7(6) . .
C17 C18 C19 C20 -175.3(4) . .
C18 C19 C20 C21 -0.9(7) . .
C19 C20 C21 C22 -0.5(8) . .
C18 N2 C22 C21 -0.5(7) . .
Cu1 N2 C22 C21 176.1(4) . .
C20 C21 C22 N2 1.2(8) . .
C28 C23 C24 C25 2.2(6) . .
C29 C23 C24 C25 179.6(3) . .
C23 C24 C25 C26 -2.6(5) . .
C23 C24 C25 C30 -180.0(3) . .
C24 C25 C26 C27 -0.3(6) . .
C30 C25 C26 C27 177.1(4) . .
C25 C26 C27 C28 3.4(6) . .
C25 C26 C27 C31 -174.8(4) . .
C24 C23 C28 C27 1.2(6) . .
C29 C23 C28 C27 -176.3(4) . .
C26 C27 C28 C23 -3.9(6) . .
C31 C27 C28 C23 174.2(4) . .
Cu1 O5 C29 O6 1.3(4) . .
Cu1 O5 C29 C23 -178.1(2) . .
C24 C23 C29 O6 -9.2(6) . .
C28 C23 C29 O6 168.2(4) . .
C24 C23 C29 O5 170.2(3) . .
C28 C23 C29 O5 -12.4(5) . .
Cu2 O7 C30 O8 -7.8(5) . .
Cu2 O7 C30 C25 171.3(2) . .
C24 C25 C30 O8 -179.1(3) . .
C26 C25 C30 O8 3.6(5) . .
C24 C25 C30 O7 1.8(5) . .
C26 C25 C30 O7 -175.5(3) . .
C26 C27 C31 C34 -79.4(6) . .
C28 C27 C31 C34 102.5(6) . .
C26 C27 C31 C32 153.4(5) . .
C28 C27 C31 C32 -24.7(7) . .
C26 C27 C31 C33 39.5(6) . .
C28 C27 C31 C33 -138.6(5) . .
C39 N3 C35 C36 0.9(6) . .
Cu2 N3 C35 C36 175.6(3) . .
N3 C35 C36 C37 -0.9(7) . .
C35 C36 C37 C38 0.2(7) . .
C36 C37 C38 C39 0.3(6) . .
C35 N3 C39 C38 -0.3(6) . .
Cu2 N3 C39 C38 -175.6(3) . .
C35 N3 C39 C40 176.7(3) . .
Cu2 N3 C39 C40 1.4(4) . .
C37 C38 C39 N3 -0.3(6) . .
C37 C38 C39 C40 -177.1(4) . .
C44 N4 C40 C41 1.3(6) . .
Cu2 N4 C40 C41 177.9(4) . .
C44 N4 C40 C39 -177.3(4) . .
Cu2 N4 C40 C39 -0.7(4) . .
N3 C39 C40 N4 -0.5(5) . .
C38 C39 C40 N4 176.5(4) . .
N3 C39 C40 C41 -179.0(4) . .
C38 C39 C40 C41 -2.1(6) . .
N4 C40 C41 C42 -1.1(7) . .
C39 C40 C41 C42 177.3(5) . .
C40 C41 C42 C43 -0.3(9) . .
C41 C42 C43 C44 1.6(9) . .
C40 N4 C44 C43 0.0(7) . .
Cu2 N4 C44 C43 -176.2(4) . .
C42 C43 C44 N4 -1.5(8) . .
